data_4064959
loop_
_publ_author_name
'Kundu, Sabuj'
'Brennessel, William W.'
'Jones, William D.'

_publ_section_title
;
 C--S Bond Activation of Thioesters Using Platinum(0)
;
_journal_issue 19
_journal_name_full Organometallics
_journal_page_first 5147
_journal_paper_doi 10.1021/om200452z
_journal_volume 30
_journal_year 2011
_chemical_formula_moiety 'C17 H40 P2 Pt S'
_chemical_formula_sum 'C17 H40 P2 Pt S'
_chemical_formula_weight 533.58
_chemical_name_common jonsk33
_chemical_name_systematic
; 
 (dippe)Pt(Me)(SEt) 
;
_space_group_IT_number 14
_symmetry_cell_setting monoclinic
_symmetry_space_group_name_Hall '-P 2yn'
_symmetry_space_group_name_H-M 'P 1 21/n 1'
_atom_sites_solution_hydrogens geom
_atom_sites_solution_primary direct
_atom_sites_solution_secondary difmap
_audit_creation_method SHELXL-97
_cell_angle_alpha 90.00
_cell_angle_beta 109.672(2)
_cell_angle_gamma 90.00
_cell_formula_units_Z 4
_cell_length_a 10.3969(9)
_cell_length_b 15.2962(13)
_cell_length_c 14.1669(12)
_cell_measurement_reflns_used 3854
_cell_measurement_temperature 100.0(1)
_cell_measurement_theta_max 33.44
_cell_measurement_theta_min 2.47
_cell_volume 2121.5(3)
_computing_cell_refinement 'SAINT (Bruker, 2009)'
_computing_data_collection 'APEX2 (Bruker, 2010)'
_computing_data_reduction 'SAINT (Bruker, 2009)'
_computing_molecular_graphics 'SHELXTL (Sheldrick, 2008)'
_computing_publication_material 'SHELXTL (Sheldrick, 2008)'
_computing_structure_refinement 'SHELXL-97 (Sheldrick, 2008)'
_computing_structure_solution 'SIR97 (Altomare et al., 1999)'
_diffrn_ambient_temperature 100.0(1)
_diffrn_measured_fraction_theta_full 0.993
_diffrn_measured_fraction_theta_max 0.993
_diffrn_measurement_device_type 'Bruker SMART APEX II CCD Platform'
_diffrn_measurement_method 'area detector, \w scans per \f'
_diffrn_radiation_monochromator graphite
_diffrn_radiation_source 'fine-focus sealed tube'
_diffrn_radiation_type MoK\a
_diffrn_radiation_wavelength 0.71073
_diffrn_reflns_av_R_equivalents 0.0816
_diffrn_reflns_av_sigmaI/netI 0.0654
_diffrn_reflns_limit_h_max 17
_diffrn_reflns_limit_h_min -17
_diffrn_reflns_limit_k_max 26
_diffrn_reflns_limit_k_min -26
_diffrn_reflns_limit_l_max 24
_diffrn_reflns_limit_l_min -24
_diffrn_reflns_number 65634
_diffrn_reflns_theta_full 37.78
_diffrn_reflns_theta_max 37.78
_diffrn_reflns_theta_min 2.13
_diffrn_standards_number 0
_exptl_absorpt_coefficient_mu 6.858
_exptl_absorpt_correction_T_max 0.6099
_exptl_absorpt_correction_T_min 0.2899
_exptl_absorpt_correction_type multi-scan
_exptl_absorpt_process_details 'SADABS (Sheldrick, 2008)'
_exptl_crystal_colour colorless
_exptl_crystal_density_diffrn 1.671
_exptl_crystal_density_method 'not measured'
_exptl_crystal_description plate
_exptl_crystal_F_000 1064
_exptl_crystal_size_max 0.24
_exptl_crystal_size_mid 0.20
_exptl_crystal_size_min 0.08
_refine_diff_density_max 3.642
_refine_diff_density_min -2.249
_refine_diff_density_rms 0.214
_refine_ls_extinction_method none
_refine_ls_goodness_of_fit_ref 1.027
_refine_ls_hydrogen_treatment constr
_refine_ls_matrix_type full
_refine_ls_number_parameters 200
_refine_ls_number_reflns 11289
_refine_ls_number_restraints 0
_refine_ls_restrained_S_all 1.027
_refine_ls_R_factor_all 0.0794
_refine_ls_R_factor_gt 0.0395
_refine_ls_shift/su_max 0.003
_refine_ls_shift/su_mean 0.000
_refine_ls_structure_factor_coef Fsqd
_refine_ls_weighting_details 'calc w=1/[\s^2^(Fo^2^)+(0.0322P)^2^+1.1815P] where P=(Fo^2^+2Fc^2^)/3'
_refine_ls_weighting_scheme calc
_refine_ls_wR_factor_gt 0.0742
_refine_ls_wR_factor_ref 0.0851
_reflns_number_gt 7556
_reflns_number_total 11289
_reflns_threshold_expression >2sigma(I)
_cod_data_source_file om200452z_si_002.cif
_cod_data_source_block jonsk333b
_cod_database_code 4064959

loop_
_symmetry_equiv_pos_as_xyz
'x, y, z'
'-x+1/2, y+1/2, -z+1/2'
'-x, -y, -z'
'x-1/2, -y-1/2, z-1/2'

loop_
_atom_site_label
_atom_site_type_symbol
_atom_site_fract_x
_atom_site_fract_y
_atom_site_fract_z
_atom_site_U_iso_or_equiv
_atom_site_adp_type
_atom_site_occupancy
_atom_site_symmetry_multiplicity
_atom_site_calc_flag
_atom_site_refinement_flags
Pt1 Pt 0.807737(12) 0.162161(8) 0.757718(9) 0.01786(3) Uani 1 1 d .
P1 P 0.61515(8) 0.23220(6) 0.74688(6) 0.01838(16) Uani 1 1 d .
P2 P 0.79722(8) 0.23070(6) 0.61194(6) 0.01891(16) Uani 1 1 d .
S1 S 1.01966(10) 0.10435(7) 0.76838(8) 0.0330(2) Uani 1 1 d .
C1 C 1.0771(4) 0.0196(2) 0.8626(3) 0.0252(7) Uani 1 1 d .
H1A H 1.1043 0.0459 0.9303 0.030 Uiso 1 1 calc R
H1B H 1.0020 -0.0223 0.8559 0.030 Uiso 1 1 calc R
C2 C 1.1981(4) -0.0276(3) 0.8487(3) 0.0296(8) Uani 1 1 d .
H2A H 1.2297 -0.0735 0.8995 0.044 Uiso 1 1 calc R
H2B H 1.2722 0.0142 0.8558 0.044 Uiso 1 1 calc R
H2C H 1.1703 -0.0539 0.7818 0.044 Uiso 1 1 calc R
C3 C 0.8030(4) 0.0912(3) 0.8844(3) 0.0263(7) Uani 1 1 d .
H3A H 0.7218 0.1078 0.9005 0.040 Uiso 1 1 calc R
H3B H 0.8852 0.1044 0.9415 0.040 Uiso 1 1 calc R
H3C H 0.7999 0.0284 0.8698 0.040 Uiso 1 1 calc R
C4 C 0.5447(3) 0.2833(2) 0.6228(2) 0.0208(6) Uani 1 1 d .
H4A H 0.4814 0.2417 0.5762 0.025 Uiso 1 1 calc R
H4B H 0.4915 0.3357 0.6279 0.025 Uiso 1 1 calc R
C5 C 0.6557(3) 0.3101(2) 0.5797(3) 0.0214(6) Uani 1 1 d .
H5A H 0.6918 0.3683 0.6062 0.026 Uiso 1 1 calc R
H5B H 0.6152 0.3147 0.5059 0.026 Uiso 1 1 calc R
C6 C 0.6326(3) 0.3232(2) 0.8355(3) 0.0246(7) Uani 1 1 d .
H6 H 0.5420 0.3530 0.8184 0.029 Uiso 1 1 calc R
C7 C 0.7368(4) 0.3901(3) 0.8265(3) 0.0299(8) Uani 1 1 d .
H7A H 0.7536 0.4334 0.8802 0.045 Uiso 1 1 calc R
H7B H 0.7013 0.4195 0.7613 0.045 Uiso 1 1 calc R
H7C H 0.8225 0.3603 0.8320 0.045 Uiso 1 1 calc R
C8 C 0.6726(4) 0.2898(3) 0.9436(3) 0.0314(8) Uani 1 1 d .
H8A H 0.6801 0.3394 0.9890 0.047 Uiso 1 1 calc R
H8B H 0.7607 0.2596 0.9617 0.047 Uiso 1 1 calc R
H8C H 0.6027 0.2492 0.9493 0.047 Uiso 1 1 calc R
C9 C 0.4704(3) 0.1676(2) 0.7573(2) 0.0222(6) Uani 1 1 d .
H9 H 0.4982 0.1464 0.8282 0.027 Uiso 1 1 calc R
C10 C 0.4464(4) 0.0868(3) 0.6912(3) 0.0282(8) Uani 1 1 d .
H10A H 0.3785 0.0492 0.7050 0.042 Uiso 1 1 calc R
H10B H 0.5324 0.0546 0.7053 0.042 Uiso 1 1 calc R
H10C H 0.4130 0.1044 0.6206 0.042 Uiso 1 1 calc R
C11 C 0.3404(3) 0.2214(3) 0.7389(3) 0.0272(7) Uani 1 1 d .
H11A H 0.2692 0.1844 0.7490 0.041 Uiso 1 1 calc R
H11B H 0.3093 0.2435 0.6699 0.041 Uiso 1 1 calc R
H11C H 0.3594 0.2707 0.7858 0.041 Uiso 1 1 calc R
C12 C 0.9469(3) 0.2945(2) 0.6095(3) 0.0218(6) Uani 1 1 d .
H12 H 1.0178 0.2519 0.6055 0.026 Uiso 1 1 calc R
C13 C 1.0079(4) 0.3463(3) 0.7059(3) 0.0296(8) Uani 1 1 d .
H13A H 1.0940 0.3730 0.7070 0.044 Uiso 1 1 calc R
H13B H 1.0250 0.3070 0.7635 0.044 Uiso 1 1 calc R
H13C H 0.9439 0.3922 0.7094 0.044 Uiso 1 1 calc R
C14 C 0.9158(4) 0.3552(3) 0.5186(3) 0.0304(8) Uani 1 1 d .
H14A H 1.0008 0.3822 0.5175 0.046 Uiso 1 1 calc R
H14B H 0.8520 0.4008 0.5230 0.046 Uiso 1 1 calc R
H14C H 0.8749 0.3213 0.4570 0.046 Uiso 1 1 calc R
C15 C 0.7539(4) 0.1618(3) 0.4987(3) 0.0246(7) Uani 1 1 d .
H15 H 0.7379 0.2015 0.4398 0.030 Uiso 1 1 calc R
C16 C 0.6212(4) 0.1125(3) 0.4847(3) 0.0302(8) Uani 1 1 d .
H16A H 0.6004 0.0746 0.4256 0.045 Uiso 1 1 calc R
H16B H 0.5466 0.1544 0.4752 0.045 Uiso 1 1 calc R
H16C H 0.6312 0.0767 0.5441 0.045 Uiso 1 1 calc R
C17 C 0.8672(4) 0.0982(3) 0.4992(4) 0.0383(10) Uani 1 1 d .
H17A H 0.8385 0.0642 0.4369 0.057 Uiso 1 1 calc R
H17B H 0.8856 0.0585 0.5565 0.057 Uiso 1 1 calc R
H17C H 0.9502 0.1310 0.5044 0.057 Uiso 1 1 calc R

loop_
_atom_site_aniso_label
_atom_site_aniso_U_11
_atom_site_aniso_U_22
_atom_site_aniso_U_33
_atom_site_aniso_U_23
_atom_site_aniso_U_13
_atom_site_aniso_U_12
Pt1 0.01559(5) 0.02129(6) 0.01667(5) 0.00155(5) 0.00539(4) 0.00092(5)
P1 0.0151(3) 0.0231(4) 0.0166(3) -0.0005(3) 0.0049(3) -0.0002(3)
P2 0.0180(4) 0.0213(4) 0.0178(4) 0.0008(3) 0.0065(3) -0.0002(3)
S1 0.0234(4) 0.0395(6) 0.0407(5) 0.0179(5) 0.0168(4) 0.0112(4)
C1 0.0241(16) 0.0218(17) 0.0296(17) 0.0025(14) 0.0090(13) 0.0057(13)
C2 0.0246(17) 0.030(2) 0.0324(19) 0.0016(16) 0.0073(14) 0.0065(14)
C3 0.0274(17) 0.033(2) 0.0206(15) 0.0062(14) 0.0102(13) 0.0034(15)
C4 0.0164(13) 0.0231(17) 0.0213(14) 0.0036(13) 0.0044(11) 0.0030(12)
C5 0.0188(14) 0.0225(16) 0.0216(14) 0.0037(13) 0.0049(11) 0.0017(12)
C6 0.0168(13) 0.029(2) 0.0264(16) -0.0080(14) 0.0047(12) -0.0004(12)
C7 0.0279(18) 0.028(2) 0.0334(19) -0.0083(16) 0.0103(15) -0.0047(15)
C8 0.0315(19) 0.041(2) 0.0214(16) -0.0080(16) 0.0090(14) -0.0016(17)
C9 0.0194(13) 0.0286(18) 0.0189(13) 0.0001(14) 0.0069(11) -0.0037(13)
C10 0.0282(18) 0.0269(19) 0.0288(18) -0.0025(15) 0.0088(14) -0.0077(15)
C11 0.0177(14) 0.035(2) 0.0307(18) -0.0005(16) 0.0103(13) -0.0017(14)
C12 0.0194(14) 0.0240(17) 0.0247(15) 0.0010(13) 0.0108(12) -0.0013(12)
C13 0.0265(17) 0.034(2) 0.0290(17) 0.0001(16) 0.0097(14) -0.0067(15)
C14 0.0312(19) 0.035(2) 0.0281(17) 0.0069(16) 0.0138(15) -0.0025(15)
C15 0.0291(16) 0.0271(17) 0.0191(13) -0.0011(14) 0.0100(12) -0.0030(15)
C16 0.0276(18) 0.035(2) 0.0262(17) -0.0082(16) 0.0061(14) -0.0034(15)
C17 0.033(2) 0.041(3) 0.046(2) -0.016(2) 0.0200(18) -0.0051(18)

loop_
_atom_type_symbol
_atom_type_description
_atom_type_scat_dispersion_real
_atom_type_scat_dispersion_imag
_atom_type_scat_source
C C 0.0033 0.0016 'International Tables Vol C Tables 4.2.6.8 and 6.1.1.4'
H H 0.0000 0.0000 'International Tables Vol C Tables 4.2.6.8 and 6.1.1.4'
P P 0.1023 0.0942 'International Tables Vol C Tables 4.2.6.8 and 6.1.1.4'
S S 0.1246 0.1234 'International Tables Vol C Tables 4.2.6.8 and 6.1.1.4'
Pt Pt -1.7033 8.3905 'International Tables Vol C Tables 4.2.6.8 and 6.1.1.4'

loop_
_geom_angle_atom_site_label_1
_geom_angle_atom_site_label_2
_geom_angle_atom_site_label_3
_geom_angle
C3 Pt1 P1 91.63(10)
C3 Pt1 P2 174.74(11)
P1 Pt1 P2 87.06(3)
C3 Pt1 S1 92.39(10)
P1 Pt1 S1 173.57(4)
P2 Pt1 S1 89.38(3)
C4 P1 C6 104.33(17)
C4 P1 C9 103.37(15)
C6 P1 C9 104.18(16)
C4 P1 Pt1 109.26(11)
C6 P1 Pt1 115.85(11)
C9 P1 Pt1 118.31(12)
C5 P2 C15 102.74(17)
C5 P2 C12 104.75(16)
C15 P2 C12 104.27(16)
C5 P2 Pt1 108.50(11)
C15 P2 Pt1 116.54(13)
C12 P2 Pt1 118.37(11)
C1 S1 Pt1 112.90(12)
C2 C1 S1 109.1(3)
C2 C1 H1A 109.9
S1 C1 H1A 109.9
C2 C1 H1B 109.9
S1 C1 H1B 109.9
H1A C1 H1B 108.3
C1 C2 H2A 109.5
C1 C2 H2B 109.5
H2A C2 H2B 109.5
C1 C2 H2C 109.5
H2A C2 H2C 109.5
H2B C2 H2C 109.5
Pt1 C3 H3A 109.5
Pt1 C3 H3B 109.5
H3A C3 H3B 109.5
Pt1 C3 H3C 109.5
H3A C3 H3C 109.5
H3B C3 H3C 109.5
C5 C4 P1 112.6(2)
C5 C4 H4A 109.1
P1 C4 H4A 109.1
C5 C4 H4B 109.1
P1 C4 H4B 109.1
H4A C4 H4B 107.8
C4 C5 P2 111.8(2)
C4 C5 H5A 109.3
P2 C5 H5A 109.3
C4 C5 H5B 109.3
P2 C5 H5B 109.3
H5A C5 H5B 107.9
C7 C6 C8 110.2(3)
C7 C6 P1 111.0(3)
C8 C6 P1 111.2(3)
C7 C6 H6 108.1
C8 C6 H6 108.1
P1 C6 H6 108.1
C6 C7 H7A 109.5
C6 C7 H7B 109.5
H7A C7 H7B 109.5
C6 C7 H7C 109.5
H7A C7 H7C 109.5
H7B C7 H7C 109.5
C6 C8 H8A 109.5
C6 C8 H8B 109.5
H8A C8 H8B 109.5
C6 C8 H8C 109.5
H8A C8 H8C 109.5
H8B C8 H8C 109.5
C10 C9 C11 112.3(3)
C10 C9 P1 110.8(2)
C11 C9 P1 113.3(3)
C10 C9 H9 106.6
C11 C9 H9 106.6
P1 C9 H9 106.6
C9 C10 H10A 109.5
C9 C10 H10B 109.5
H10A C10 H10B 109.5
C9 C10 H10C 109.5
H10A C10 H10C 109.5
H10B C10 H10C 109.5
C9 C11 H11A 109.5
C9 C11 H11B 109.5
H11A C11 H11B 109.5
C9 C11 H11C 109.5
H11A C11 H11C 109.5
H11B C11 H11C 109.5
C13 C12 C14 110.3(3)
C13 C12 P2 110.9(2)
C14 C12 P2 113.3(2)
C13 C12 H12 107.3
C14 C12 H12 107.3
P2 C12 H12 107.3
C12 C13 H13A 109.5
C12 C13 H13B 109.5
H13A C13 H13B 109.5
C12 C13 H13C 109.5
H13A C13 H13C 109.5
H13B C13 H13C 109.5
C12 C14 H14A 109.5
C12 C14 H14B 109.5
H14A C14 H14B 109.5
C12 C14 H14C 109.5
H14A C14 H14C 109.5
H14B C14 H14C 109.5
C16 C15 C17 110.4(3)
C16 C15 P2 110.0(2)
C17 C15 P2 113.5(3)
C16 C15 H15 107.6
C17 C15 H15 107.6
P2 C15 H15 107.6
C15 C16 H16A 109.5
C15 C16 H16B 109.5
H16A C16 H16B 109.5
C15 C16 H16C 109.5
H16A C16 H16C 109.5
H16B C16 H16C 109.5
C15 C17 H17A 109.5
C15 C17 H17B 109.5
H17A C17 H17B 109.5
C15 C17 H17C 109.5
H17A C17 H17C 109.5
H17B C17 H17C 109.5

loop_
_geom_bond_atom_site_label_1
_geom_bond_atom_site_label_2
_geom_bond_distance
Pt1 C3 2.112(3)
Pt1 P1 2.2302(9)
Pt1 P2 2.2857(9)
Pt1 S1 2.3315(9)
P1 C4 1.836(3)
P1 C6 1.842(4)
P1 C9 1.847(3)
P2 C5 1.842(3)
P2 C15 1.844(4)
P2 C12 1.848(3)
S1 C1 1.811(4)
C1 C2 1.520(5)
C1 H1A 0.9900
C1 H1B 0.9900
C2 H2A 0.9800
C2 H2B 0.9800
C2 H2C 0.9800
C3 H3A 0.9800
C3 H3B 0.9800
C3 H3C 0.9800
C4 C5 1.532(5)
C4 H4A 0.9900
C4 H4B 0.9900
C5 H5A 0.9900
C5 H5B 0.9900
C6 C7 1.527(5)
C6 C8 1.533(5)
C6 H6 1.0000
C7 H7A 0.9800
C7 H7B 0.9800
C7 H7C 0.9800
C8 H8A 0.9800
C8 H8B 0.9800
C8 H8C 0.9800
C9 C10 1.521(5)
C9 C11 1.528(5)
C9 H9 1.0000
C10 H10A 0.9800
C10 H10B 0.9800
C10 H10C 0.9800
C11 H11A 0.9800
C11 H11B 0.9800
C11 H11C 0.9800
C12 C13 1.520(5)
C12 C14 1.531(5)
C12 H12 1.0000
C13 H13A 0.9800
C13 H13B 0.9800
C13 H13C 0.9800
C14 H14A 0.9800
C14 H14B 0.9800
C14 H14C 0.9800
C15 C16 1.525(5)
C15 C17 1.525(6)
C15 H15 1.0000
C16 H16A 0.9800
C16 H16B 0.9800
C16 H16C 0.9800
C17 H17A 0.9800
C17 H17B 0.9800
C17 H17C 0.9800

loop_
_geom_torsion_atom_site_label_1
_geom_torsion_atom_site_label_2
_geom_torsion_atom_site_label_3
_geom_torsion_atom_site_label_4
_geom_torsion
C3 Pt1 P1 C4 -164.01(17)
P2 Pt1 P1 C4 10.89(13)
S1 Pt1 P1 C4 67.4(3)
C3 Pt1 P1 C6 78.56(18)
P2 Pt1 P1 C6 -106.54(14)
S1 Pt1 P1 C6 -50.0(3)
C3 Pt1 P1 C9 -46.21(16)
P2 Pt1 P1 C9 128.70(12)
S1 Pt1 P1 C9 -174.8(3)
C3 Pt1 P2 C5 82.2(11)
P1 Pt1 P2 C5 6.55(13)
S1 Pt1 P2 C5 -168.09(13)
C3 Pt1 P2 C15 -33.0(12)
P1 Pt1 P2 C15 -108.73(14)
S1 Pt1 P2 C15 76.63(14)
C3 Pt1 P2 C12 -158.7(11)
P1 Pt1 P2 C12 125.61(14)
S1 Pt1 P2 C12 -49.03(14)
C3 Pt1 S1 C1 6.82(18)
P1 Pt1 S1 C1 135.4(3)
P2 Pt1 S1 C1 -168.23(15)
Pt1 S1 C1 C2 167.6(2)
C6 P1 C4 C5 93.9(3)
C9 P1 C4 C5 -157.4(3)
Pt1 P1 C4 C5 -30.6(3)
P1 C4 C5 P2 36.7(3)
C15 P2 C5 C4 97.3(3)
C12 P2 C5 C4 -154.0(2)
Pt1 P2 C5 C4 -26.7(3)
C4 P1 C6 C7 -64.5(3)
C9 P1 C6 C7 -172.6(3)
Pt1 P1 C6 C7 55.6(3)
C4 P1 C6 C8 172.4(2)
C9 P1 C6 C8 64.3(3)
Pt1 P1 C6 C8 -67.4(3)
C4 P1 C9 C10 73.7(3)
C6 P1 C9 C10 -177.5(3)
Pt1 P1 C9 C10 -47.2(3)
C4 P1 C9 C11 -53.6(3)
C6 P1 C9 C11 55.2(3)
Pt1 P1 C9 C11 -174.5(2)
C5 P2 C12 C13 80.1(3)
C15 P2 C12 C13 -172.3(3)
Pt1 P2 C12 C13 -40.9(3)
C5 P2 C12 C14 -44.5(3)
C15 P2 C12 C14 63.1(3)
Pt1 P2 C12 C14 -165.5(2)
C5 P2 C15 C16 -64.6(3)
C12 P2 C15 C16 -173.6(3)
Pt1 P2 C15 C16 53.9(3)
C5 P2 C15 C17 171.2(3)
C12 P2 C15 C17 62.1(3)
Pt1 P2 C15 C17 -70.3(3)
